data_4123234
loop_
_publ_author_name
'Procacci, Barbara'
'Jiao, Yunzhe'
'Evans, Meagan E.'
'Jones, William D.'
'Perutz, Robin N.'
'Whitwood, Adrian C.'

_publ_section_title
;
 Activation of B-H, Si-H, and C-F Bonds with Tp'Rh(PMe3) Complexes:
 Kinetics, Mechanism, and Selectivity.
;
_journal_issue 3
_journal_name_full 'Journal of the American Chemical Society'
_journal_page_first 1258
_journal_page_last 1272
_journal_paper_doi 10.1021/ja5113172
_journal_volume 137
_journal_year 2015
_chemical_formula_moiety 'C22 H43 B N6 P Rh Si'
_chemical_formula_sum 'C22 H43 B N6 P Rh Si'
_chemical_formula_weight 564.40
_chemical_name_systematic
;
 ? 
;
_space_group_crystal_system triclinic
_space_group_IT_number 2
_space_group_name_Hall '-P 1'
_space_group_name_H-M_alt 'P -1'
_symmetry_space_group_name_Hall '-P 1'
_symmetry_space_group_name_H-M 'P -1'
_atom_sites_solution_hydrogens geom
_atom_sites_solution_primary direct
_atom_sites_solution_secondary difmap
_audit_creation_date 2011-03-28
_audit_creation_method
;
  Olex2 1.1
  (compiled 2011.02.15 svn.r1672, GUI svn.r3494)
;
_cell_angle_alpha 65.602(8)
_cell_angle_beta 72.784(7)
_cell_angle_gamma 65.226(7)
_cell_formula_units_Z 2
_cell_length_a 10.8404(7)
_cell_length_b 11.5332(9)
_cell_length_c 13.5457(11)
_cell_measurement_reflns_used 6104
_cell_measurement_temperature 110.0
_cell_measurement_theta_max 27.8569
_cell_measurement_theta_min 3.1806
_cell_volume 1384.8(2)
_computing_cell_refinement
;
CrysAlisPro, Agilent Technologies,
Version 1.171.34.49 (release 20-01-2011 CrysAlis171 .NET)
(compiled Jan 20 2011,15:58:25)
;
_computing_data_collection
;
CrysAlisPro, Agilent Technologies,
Version 1.171.34.49 (release 20-01-2011 CrysAlis171 .NET)
(compiled Jan 20 2011,15:58:25)
;
_computing_data_reduction
;
CrysAlisPro, Agilent Technologies,
Version 1.171.34.49 (release 20-01-2011 CrysAlis171 .NET)
(compiled Jan 20 2011,15:58:25)
;
_computing_molecular_graphics
;
O. V. Dolomanov, L. J. Bourhis, R. J. Gildea, J. A. K. Howard and H. Puschmann,
OLEX2: a complete structure solution, refinement and analysis program.
J. Appl. Cryst. (2009). 42, 339-341.
;
_computing_publication_material
;
O. V. Dolomanov, L. J. Bourhis, R. J. Gildea, J. A. K. Howard and H. Puschmann,
OLEX2: a complete structure solution, refinement and analysis program.
J. Appl. Cryst. (2009). 42, 339-341.
;
_computing_structure_refinement 'SHELXL-97 (Sheldrick, 1997)'
_computing_structure_solution 'A short history of SHELX (Sheldrick, 2007)'
_diffrn_ambient_temperature 110.0
_diffrn_detector_area_resol_mean 16.1450
_diffrn_measured_fraction_theta_full 0.9943
_diffrn_measured_fraction_theta_max 0.850
_diffrn_measurement_details
;
  1 omega  -45.00   46.00   1.0000    7.2100
omega____ theta____ kappa____ phi______ frames
    -      -14.9940   77.0000  -60.0000 91

  2 omega  -12.00   82.00   1.0000    7.2100
omega____ theta____ kappa____ phi______ frames
    -       16.3221   77.0000 -180.0000 94

  3 omega  -51.00   43.00   1.0000    7.2100
omega____ theta____ kappa____ phi______ frames
    -       16.3221  -77.0000   60.0000 94

  4 omega  -87.00   11.00   1.0000    7.2100
omega____ theta____ kappa____ phi______ frames
    -      -14.9940  -37.0000  150.0000 98

  5 omega  -45.00   30.00   1.0000    7.2100
omega____ theta____ kappa____ phi______ frames
    -      -14.9940   77.0000   90.0000 75
;
_diffrn_measurement_device_type 'SuperNova, Single source at offset), Eos'
_diffrn_measurement_method '\w scans'
_diffrn_orient_matrix_UB_11 0.0301706000
_diffrn_orient_matrix_UB_12 -0.0396638000
_diffrn_orient_matrix_UB_13 -0.0349437000
_diffrn_orient_matrix_UB_21 0.0659751000
_diffrn_orient_matrix_UB_22 -0.0038001000
_diffrn_orient_matrix_UB_23 0.0025440000
_diffrn_orient_matrix_UB_31 0.0055832000
_diffrn_orient_matrix_UB_32 -0.0596726000
_diffrn_orient_matrix_UB_33 0.0463337000
_diffrn_radiation_monochromator mirror
_diffrn_radiation_type 'Mo K\a'
_diffrn_radiation_wavelength 0.7107
_diffrn_reflns_av_R_equivalents 0.0294
_diffrn_reflns_av_unetI/netI 0.0481
_diffrn_reflns_limit_h_max 14
_diffrn_reflns_limit_h_min -14
_diffrn_reflns_limit_k_max 10
_diffrn_reflns_limit_k_min -15
_diffrn_reflns_limit_l_max 16
_diffrn_reflns_limit_l_min -17
_diffrn_reflns_number 12496
_diffrn_reflns_theta_full 25.01
_diffrn_reflns_theta_max 27.96
_diffrn_reflns_theta_min 3.19
_diffrn_source 'SuperNova (Mo) X-ray Source'
_exptl_absorpt_coefficient_mu 0.739
_exptl_absorpt_correction_T_max 0.948
_exptl_absorpt_correction_T_min 0.868
_exptl_absorpt_correction_type analytical
_exptl_absorpt_process_details
;
CrysAlisPro, Agilent Technologies,
Version 1.171.34.49 (release 20-01-2011 CrysAlis171 .NET)
(compiled Jan 20 2011,15:58:25)
Analytical numeric absorption correction using a multifaceted crystal
model based on expressions derived by R.C. Clark & J.S. Reid.
(Clark, R. C. & Reid, J. S. (1995). Acta Cryst. A51, 887-897)
;
_exptl_crystal_colour colourless
_exptl_crystal_density_diffrn 1.354
_exptl_crystal_density_method 'not measured'
_exptl_crystal_description plate
_exptl_crystal_F_000 592
_exptl_crystal_size_max 0.2635
_exptl_crystal_size_mid 0.1224
_exptl_crystal_size_min 0.0927
_refine_diff_density_max 0.603
_refine_diff_density_min -0.507
_refine_diff_density_rms 0.078
_refine_ls_extinction_method none
_refine_ls_goodness_of_fit_ref 1.061
_refine_ls_hydrogen_treatment mixed
_refine_ls_matrix_type full
_refine_ls_number_parameters 307
_refine_ls_number_reflns 5656
_refine_ls_number_restraints 0
_refine_ls_restrained_S_all 1.061
_refine_ls_R_factor_all 0.0414
_refine_ls_R_factor_gt 0.0329
_refine_ls_shift/su_max 0.001
_refine_ls_shift/su_mean 0.000
_refine_ls_structure_factor_coef Fsqd
_refine_ls_weighting_details 'calc w=1/[\s^2^(Fo^2^)+(0.0240P)^2^+0.7297P] where P=(Fo^2^+2Fc^2^)/3'
_refine_ls_weighting_scheme calc
_refine_ls_wR_factor_gt 0.0684
_refine_ls_wR_factor_ref 0.0736
_reflns_number_gt 4898
_reflns_number_total 5656
_reflns_threshold_expression >2sigma(I)
_cod_data_source_file ja5113172_si_002.cif
_cod_data_source_block rnp1109
_cod_depositor_comments 'Adding full bibliography for 4123232--4123234.cif.'
_cod_database_code 4123234
_chemical_oxdiff_formula 'C22H43B N6P Rh Si'
_chemical_oxdiff_usercomment Rh1Et2SiH2-Barby`s
_reflns_odcompleteness_completeness 99.43
_reflns_odcompleteness_iscentric 1
_reflns_odcompleteness_theta 25.01

loop_
_space_group_symop_id
_space_group_symop_operation_xyz
1 'x, y, z'
2 '-x, -y, -z'

loop_
_atom_site_label
_atom_site_type_symbol
_atom_site_fract_x
_atom_site_fract_y
_atom_site_fract_z
_atom_site_U_iso_or_equiv
_atom_site_adp_type
_atom_site_occupancy
_atom_site_symmetry_multiplicity
_atom_site_calc_flag
_atom_site_refinement_flags
B1 B 0.8557(3) 0.9166(3) 0.8094(3) 0.0247(7) Uani 1 1 d .
H1 H 0.8522 0.9917 0.8302 0.030 Uiso 1 1 calc R
C1 C 0.7160(3) 0.6227(3) 0.5594(2) 0.0316(7) Uani 1 1 d .
H18A H 0.7697 0.6721 0.4959 0.038 Uiso 1 1 calc R
H18B H 0.7752 0.5263 0.5837 0.038 Uiso 1 1 calc R
C2 C 0.5924(3) 0.6325(4) 0.5218(3) 0.0594(11) Uani 1 1 d .
H21A H 0.6236 0.5901 0.4651 0.089 Uiso 1 1 calc R
H21B H 0.5368 0.7280 0.4916 0.089 Uiso 1 1 calc R
H21C H 0.5370 0.5858 0.5842 0.089 Uiso 1 1 calc R
C3 C 0.5408(3) 0.8659(3) 0.6348(2) 0.0285(6) Uani 1 1 d .
H19A H 0.5811 0.9250 0.5679 0.034 Uiso 1 1 calc R
H19B H 0.4633 0.8589 0.6159 0.034 Uiso 1 1 calc R
C4 C 0.4845(3) 0.9338(3) 0.7224(2) 0.0343(7) Uani 1 1 d .
H20A H 0.4067 1.0170 0.6991 0.051 Uiso 1 1 calc R
H20B H 0.5567 0.9561 0.7326 0.051 Uiso 1 1 calc R
H20C H 0.4538 0.8720 0.7916 0.051 Uiso 1 1 calc R
C5 C 0.8021(3) 0.3631(3) 0.8526(2) 0.0313(7) Uani 1 1 d .
H15A H 0.8548 0.2659 0.8731 0.047 Uiso 1 1 calc R
H15B H 0.7520 0.3895 0.7929 0.047 Uiso 1 1 calc R
H15C H 0.7367 0.3830 0.9161 0.047 Uiso 1 1 calc R
C6 C 1.0461(3) 0.3667(3) 0.7177(2) 0.0315(7) Uani 1 1 d .
H16A H 1.1244 0.3990 0.6896 0.047 Uiso 1 1 calc R
H16B H 1.0044 0.3826 0.6561 0.047 Uiso 1 1 calc R
H16C H 1.0778 0.2695 0.7590 0.047 Uiso 1 1 calc R
C7 C 0.9976(3) 0.3896(3) 0.9303(2) 0.0271(6) Uani 1 1 d .
H17A H 1.0339 0.2905 0.9528 0.041 Uiso 1 1 calc R
H17B H 0.9285 0.4177 0.9892 0.041 Uiso 1 1 calc R
H17C H 1.0726 0.4237 0.9149 0.041 Uiso 1 1 calc R
C8 C 0.5989(3) 0.5929(3) 0.9925(2) 0.0346(7) Uani 1 1 d .
H12A H 0.5878 0.5950 0.9224 0.052 Uiso 1 1 calc R
H12B H 0.5098 0.6074 1.0400 0.052 Uiso 1 1 calc R
H12C H 0.6639 0.5045 1.0281 0.052 Uiso 1 1 calc R
C9 C 0.6520(3) 0.7011(3) 0.9726(2) 0.0246(6) Uani 1 1 d .
C10 C 0.6195(3) 0.7759(3) 1.0408(2) 0.0307(7) Uani 1 1 d .
H2 H 0.5603 0.7665 1.1091 0.037 Uiso 1 1 calc R
C11 C 0.6890(3) 0.8656(3) 0.9906(2) 0.0292(7) Uani 1 1 d .
C12 C 0.6958(3) 0.9657(3) 1.0300(3) 0.0421(8) Uani 1 1 d .
H22A H 0.7899 0.9407 1.0418 0.063 Uiso 1 1 calc R
H22B H 0.6334 0.9660 1.0992 0.063 Uiso 1 1 calc R
H22C H 0.6686 1.0562 0.9751 0.063 Uiso 1 1 calc R
C13 C 1.2532(3) 0.5374(3) 0.7186(2) 0.0340(7) Uani 1 1 d .
H11A H 1.2450 0.4535 0.7762 0.051 Uiso 1 1 calc R
H11B H 1.3502 0.5295 0.6967 0.051 Uiso 1 1 calc R
H11C H 1.2152 0.5532 0.6551 0.051 Uiso 1 1 calc R
C14 C 1.1756(3) 0.6533(3) 0.7610(2) 0.0239(6) Uani 1 1 d .
C15 C 1.2289(3) 0.7234(3) 0.7908(2) 0.0272(6) Uani 1 1 d .
H8 H 1.3228 0.7039 0.7921 0.033 Uiso 1 1 calc R
C16 C 1.1186(3) 0.8256(3) 0.8176(2) 0.0250(6) Uani 1 1 d .
C17 C 1.1150(3) 0.9309(3) 0.8568(2) 0.0351(7) Uani 1 1 d .
H10A H 1.0807 1.0208 0.8027 0.053 Uiso 1 1 calc R
H10B H 1.2079 0.9142 0.8662 0.053 Uiso 1 1 calc R
H10C H 1.0541 0.9267 0.9270 0.053 Uiso 1 1 calc R
C18 C 0.8484(3) 0.9067(3) 0.4494(2) 0.0328(7) Uani 1 1 d .
H14A H 0.9015 0.8097 0.4748 0.049 Uiso 1 1 calc R
H14B H 0.8998 0.9526 0.3827 0.049 Uiso 1 1 calc R
H14C H 0.7601 0.9195 0.4336 0.049 Uiso 1 1 calc R
C19 C 0.8240(3) 0.9646(3) 0.5359(2) 0.0256(6) Uani 1 1 d .
C20 C 0.7989(3) 1.0992(3) 0.5220(2) 0.0352(7) Uani 1 1 d .
H5 H 0.7879 1.1736 0.4555 0.042 Uiso 1 1 calc R
C21 C 0.7932(3) 1.1030(3) 0.6226(2) 0.0315(7) Uani 1 1 d .
C22 C 0.7680(4) 1.2217(3) 0.6548(3) 0.0464(9) Uani 1 1 d .
H13A H 0.6882 1.2302 0.7125 0.070 Uiso 1 1 calc R
H13B H 0.7502 1.3045 0.5909 0.070 Uiso 1 1 calc R
H13C H 0.8490 1.2079 0.6821 0.070 Uiso 1 1 calc R
N1 N 0.7399(2) 0.7414(2) 0.88353(17) 0.0203(5) Uani 1 1 d .
N2 N 0.7608(2) 0.8446(2) 0.89536(18) 0.0225(5) Uani 1 1 d .
N3 N 1.0386(2) 0.7079(2) 0.77121(17) 0.0205(5) Uani 1 1 d .
N4 N 1.0042(2) 0.8170(2) 0.80445(17) 0.0215(5) Uani 1 1 d .
N5 N 0.8298(2) 0.8909(2) 0.64205(17) 0.0208(5) Uani 1 1 d .
N6 N 0.8129(2) 0.9763(2) 0.69531(18) 0.0241(5) Uani 1 1 d .
P1 P 0.91903(7) 0.45798(7) 0.80746(5) 0.02051(15) Uani 1 1 d .
Rh1 Rh 0.85880(2) 0.68353(2) 0.734204(16) 0.01802(7) Uani 1 1 d .
H1A H 0.939(3) 0.650(3) 0.631(2) 0.033(8) Uiso 1 1 d .
Si1 Si 0.67487(7) 0.69197(8) 0.67471(6) 0.02210(17) Uani 1 1 d .
H1B H 0.587(3) 0.610(3) 0.761(2) 0.027 Uiso 1 1 d .

loop_
_atom_site_aniso_label
_atom_site_aniso_U_11
_atom_site_aniso_U_22
_atom_site_aniso_U_33
_atom_site_aniso_U_23
_atom_site_aniso_U_13
_atom_site_aniso_U_12
B1 0.0298(17) 0.0191(16) 0.0299(17) -0.0114(14) -0.0093(14) -0.0064(14)
C1 0.0367(17) 0.0351(17) 0.0300(16) -0.0154(13) -0.0057(13) -0.0137(14)
C2 0.039(2) 0.097(3) 0.071(3) -0.060(2) -0.0086(19) -0.018(2)
C3 0.0264(15) 0.0330(17) 0.0259(15) -0.0087(13) -0.0092(12) -0.0076(13)
C4 0.0300(16) 0.0357(18) 0.0364(17) -0.0185(14) -0.0072(14) -0.0025(14)
C5 0.0331(16) 0.0243(16) 0.0371(17) -0.0068(13) -0.0053(13) -0.0138(13)
C6 0.0376(17) 0.0244(16) 0.0308(16) -0.0135(13) 0.0010(13) -0.0089(13)
C7 0.0263(15) 0.0266(15) 0.0261(15) -0.0063(12) -0.0040(12) -0.0091(13)
C8 0.0306(16) 0.0417(18) 0.0285(16) -0.0102(14) 0.0050(13) -0.0175(14)
C9 0.0196(13) 0.0305(16) 0.0190(13) -0.0071(12) -0.0024(11) -0.0058(12)
C10 0.0210(14) 0.0443(18) 0.0218(14) -0.0150(13) -0.0022(12) -0.0033(13)
C11 0.0214(14) 0.0346(17) 0.0333(16) -0.0206(14) -0.0075(12) 0.0003(13)
C12 0.0365(18) 0.052(2) 0.049(2) -0.0374(18) -0.0056(16) -0.0055(16)
C13 0.0257(15) 0.0318(17) 0.0375(17) -0.0097(14) 0.0042(13) -0.0112(13)
C14 0.0237(14) 0.0208(14) 0.0202(13) 0.0017(11) -0.0022(11) -0.0102(12)
C15 0.0243(14) 0.0300(16) 0.0251(15) 0.0001(12) -0.0062(12) -0.0147(13)
C16 0.0312(15) 0.0281(15) 0.0192(13) -0.0008(12) -0.0074(12) -0.0178(13)
C17 0.0408(18) 0.0409(18) 0.0326(16) -0.0109(14) -0.0057(14) -0.0234(15)
C18 0.0385(17) 0.0341(17) 0.0188(14) -0.0001(13) -0.0052(13) -0.0140(14)
C19 0.0267(14) 0.0269(15) 0.0220(14) -0.0014(12) -0.0068(12) -0.0124(13)
C20 0.0467(19) 0.0219(16) 0.0318(16) 0.0066(13) -0.0164(14) -0.0153(14)
C21 0.0380(17) 0.0182(15) 0.0389(17) -0.0024(13) -0.0163(14) -0.0099(13)
C22 0.067(2) 0.0197(16) 0.054(2) -0.0067(15) -0.0237(19) -0.0115(16)
N1 0.0222(11) 0.0190(12) 0.0190(11) -0.0066(9) -0.0054(9) -0.0046(10)
N2 0.0238(12) 0.0224(12) 0.0246(12) -0.0113(10) -0.0084(10) -0.0042(10)
N3 0.0220(11) 0.0189(11) 0.0206(11) -0.0048(9) -0.0027(9) -0.0092(10)
N4 0.0272(12) 0.0202(12) 0.0195(11) -0.0043(9) -0.0055(9) -0.0111(10)
N5 0.0241(12) 0.0174(11) 0.0211(11) -0.0027(9) -0.0083(9) -0.0075(10)
N6 0.0301(12) 0.0161(11) 0.0268(12) -0.0042(10) -0.0113(10) -0.0065(10)
P1 0.0236(4) 0.0180(4) 0.0189(3) -0.0050(3) -0.0021(3) -0.0079(3)
Rh1 0.02157(12) 0.01723(12) 0.01511(11) -0.00412(8) -0.00361(8) -0.00715(9)
Si1 0.0233(4) 0.0251(4) 0.0194(4) -0.0079(3) -0.0040(3) -0.0086(3)

loop_
_atom_type_symbol
_atom_type_description
_atom_type_scat_dispersion_real
_atom_type_scat_dispersion_imag
_atom_type_scat_source
C C 0.0033 0.0016 'International Tables Vol C Tables 4.2.6.8 and 6.1.1.4'
H H 0.0000 0.0000 'International Tables Vol C Tables 4.2.6.8 and 6.1.1.4'
B B 0.0013 0.0007 'International Tables Vol C Tables 4.2.6.8 and 6.1.1.4'
N N 0.0061 0.0033 'International Tables Vol C Tables 4.2.6.8 and 6.1.1.4'
Si Si 0.0817 0.0704 'International Tables Vol C Tables 4.2.6.8 and 6.1.1.4'
P P 0.1023 0.0942 'International Tables Vol C Tables 4.2.6.8 and 6.1.1.4'
Rh Rh -1.1178 0.9187 'International Tables Vol C Tables 4.2.6.8 and 6.1.1.4'

loop_
_exptl_crystal_face_index_h
_exptl_crystal_face_index_k
_exptl_crystal_face_index_l
_exptl_crystal_face_perp_dist
_exptl_oxdiff_crystal_face_indexfrac_h
_exptl_oxdiff_crystal_face_indexfrac_k
_exptl_oxdiff_crystal_face_indexfrac_l
_exptl_oxdiff_crystal_face_x
_exptl_oxdiff_crystal_face_y
_exptl_oxdiff_crystal_face_z
0 -1 -1 0.0464 -0.0000 -1.0000 -1.0000 0.0742 0.0012 0.0132
0 1 1 0.0464 0.0000 1.0000 1.0000 -0.0742 -0.0012 -0.0132
0 -1 2 0.1189 -0.0000 -1.0000 2.0000 -0.0305 0.0089 0.1519
0 1 -2 0.1189 0.0000 1.0000 -2.0000 0.0305 -0.0089 -0.1519
-3 -1 1 0.0280 -3.0000 -1.0000 1.0000 -0.0865 -0.1911 0.0886
3 1 -1 0.0690 3.0000 1.0000 -1.0000 0.0865 0.1911 -0.0886
-1 0 0 0.0496 -1.0000 0.0000 0.0000 -0.0303 -0.0658 -0.0057
-1 -1 -1 0.0525 -1.0000 -1.0000 -1.0000 0.0439 -0.0646 0.0075
1 1 1 0.0742 1.0000 1.0000 1.0000 -0.0439 0.0646 -0.0075
2 1 -1 0.0678 2.0000 1.0000 -1.0000 0.0562 0.1253 -0.0943
1 0 0 0.0738 1.0000 -0.0000 -0.0000 0.0303 0.0658 0.0057
2 3 2 0.0670 2.0000 3.0000 2.0000 -0.1271 0.1255 -0.0745

loop_
_geom_angle_atom_site_label_1
_geom_angle_atom_site_label_2
_geom_angle_atom_site_label_3
_geom_angle
N2 B1 H1 108.8
N2 B1 N4 110.0(2)
N2 B1 N6 111.5(2)
N4 B1 H1 108.8
N6 B1 H1 108.8
N6 B1 N4 108.8(2)
H18A C1 H18B 107.5
C2 C1 H18A 108.5
C2 C1 H18B 108.5
C2 C1 Si1 115.2(2)
Si1 C1 H18A 108.5
Si1 C1 H18B 108.5
C1 C2 H21A 109.5
C1 C2 H21B 109.5
C1 C2 H21C 109.5
H21A C2 H21B 109.5
H21A C2 H21C 109.5
H21B C2 H21C 109.5
H19A C3 H19B 107.5
C4 C3 H19A 108.5
C4 C3 H19B 108.5
C4 C3 Si1 115.13(19)
Si1 C3 H19A 108.5
Si1 C3 H19B 108.5
C3 C4 H20A 109.5
C3 C4 H20B 109.5
C3 C4 H20C 109.5
H20A C4 H20B 109.5
H20A C4 H20C 109.5
H20B C4 H20C 109.5
H15A C5 H15B 109.5
H15A C5 H15C 109.5
H15B C5 H15C 109.5
P1 C5 H15A 109.5
P1 C5 H15B 109.5
P1 C5 H15C 109.5
H16A C6 H16B 109.5
H16A C6 H16C 109.5
H16B C6 H16C 109.5
P1 C6 H16A 109.5
P1 C6 H16B 109.5
P1 C6 H16C 109.5
H17A C7 H17B 109.5
H17A C7 H17C 109.5
H17B C7 H17C 109.5
P1 C7 H17A 109.5
P1 C7 H17B 109.5
P1 C7 H17C 109.5
H12A C8 H12B 109.5
H12A C8 H12C 109.5
H12B C8 H12C 109.5
C9 C8 H12A 109.5
C9 C8 H12B 109.5
C9 C8 H12C 109.5
C10 C9 C8 126.1(3)
N1 C9 C8 123.8(2)
N1 C9 C10 110.1(3)
C9 C10 H2 126.6
C11 C10 C9 106.7(2)
C11 C10 H2 126.6
C10 C11 C12 129.3(3)
N2 C11 C10 107.2(2)
N2 C11 C12 123.5(3)
C11 C12 H22A 109.5
C11 C12 H22B 109.5
C11 C12 H22C 109.5
H22A C12 H22B 109.5
H22A C12 H22C 109.5
H22B C12 H22C 109.5
H11A C13 H11B 109.5
H11A C13 H11C 109.5
H11B C13 H11C 109.5
C14 C13 H11A 109.5
C14 C13 H11B 109.5
C14 C13 H11C 109.5
C15 C14 C13 127.8(3)
N3 C14 C13 121.9(3)
N3 C14 C15 110.2(2)
C14 C15 H8 127.0
C16 C15 C14 106.1(2)
C16 C15 H8 127.0
C15 C16 C17 129.2(3)
N4 C16 C15 107.8(2)
N4 C16 C17 123.0(2)
C16 C17 H10A 109.5
C16 C17 H10B 109.5
C16 C17 H10C 109.5
H10A C17 H10B 109.5
H10A C17 H10C 109.5
H10B C17 H10C 109.5
H14A C18 H14B 109.5
H14A C18 H14C 109.5
H14B C18 H14C 109.5
C19 C18 H14A 109.5
C19 C18 H14B 109.5
C19 C18 H14C 109.5
C20 C19 C18 127.4(2)
N5 C19 C18 123.8(2)
N5 C19 C20 108.7(3)
C19 C20 H5 126.6
C21 C20 C19 106.7(2)
C21 C20 H5 126.6
C20 C21 C22 129.2(3)
N6 C21 C20 108.0(2)
N6 C21 C22 122.8(3)
C21 C22 H13A 109.5
C21 C22 H13B 109.5
C21 C22 H13C 109.5
H13A C22 H13B 109.5
H13A C22 H13C 109.5
H13B C22 H13C 109.5
C9 N1 N2 105.5(2)
C9 N1 Rh1 138.36(18)
N2 N1 Rh1 116.05(15)
C11 N2 B1 128.5(2)
C11 N2 N1 110.5(2)
N1 N2 B1 121.0(2)
C14 N3 N4 105.8(2)
C14 N3 Rh1 138.52(18)
N4 N3 Rh1 115.30(15)
C16 N4 B1 129.1(2)
C16 N4 N3 110.0(2)
N3 N4 B1 120.4(2)
C19 N5 N6 107.3(2)
C19 N5 Rh1 133.91(19)
N6 N5 Rh1 118.81(15)
C21 N6 B1 128.8(2)
C21 N6 N5 109.2(2)
N5 N6 B1 119.4(2)
C5 P1 C6 97.27(14)
C5 P1 Rh1 125.11(10)
C6 P1 Rh1 114.37(10)
C7 P1 C5 100.28(13)
C7 P1 C6 104.04(13)
C7 P1 Rh1 112.78(9)
N1 Rh1 N3 85.20(8)
N1 Rh1 H1A 178.0(10)
N1 Rh1 Si1 96.99(6)
N3 Rh1 H1A 94.2(10)
N3 Rh1 Si1 170.81(5)
N5 Rh1 N1 89.54(8)
N5 Rh1 N3 78.99(8)
N5 Rh1 P1 169.98(6)
N5 Rh1 H1A 88.4(10)
N5 Rh1 Si1 92.09(6)
P1 Rh1 N1 99.97(6)
P1 Rh1 N3 98.54(6)
P1 Rh1 H1A 82.1(10)
P1 Rh1 Si1 89.89(3)
Si1 Rh1 H1A 83.3(10)
C1 Si1 Rh1 117.03(9)
C1 Si1 H1B 100.5(10)
C3 Si1 C1 107.24(13)
C3 Si1 Rh1 113.93(9)
C3 Si1 H1B 100.9(9)
Rh1 Si1 H1B 115.3(10)

loop_
_geom_bond_atom_site_label_1
_geom_bond_atom_site_label_2
_geom_bond_distance
B1 H1 1.0000
B1 N2 1.520(4)
B1 N4 1.538(4)
B1 N6 1.535(4)
C1 H18A 0.9900
C1 H18B 0.9900
C1 C2 1.516(4)
C1 Si1 1.896(3)
C2 H21A 0.9800
C2 H21B 0.9800
C2 H21C 0.9800
C3 H19A 0.9900
C3 H19B 0.9900
C3 C4 1.527(4)
C3 Si1 1.885(3)
C4 H20A 0.9800
C4 H20B 0.9800
C4 H20C 0.9800
C5 H15A 0.9800
C5 H15B 0.9800
C5 H15C 0.9800
C5 P1 1.825(3)
C6 H16A 0.9800
C6 H16B 0.9800
C6 H16C 0.9800
C6 P1 1.827(3)
C7 H17A 0.9800
C7 H17B 0.9800
C7 H17C 0.9800
C7 P1 1.818(3)
C8 H12A 0.9800
C8 H12B 0.9800
C8 H12C 0.9800
C8 C9 1.482(4)
C9 C10 1.390(4)
C9 N1 1.344(3)
C10 H2 0.9500
C10 C11 1.368(4)
C11 C12 1.493(4)
C11 N2 1.354(3)
C12 H22A 0.9800
C12 H22B 0.9800
C12 H22C 0.9800
C13 H11A 0.9800
C13 H11B 0.9800
C13 H11C 0.9800
C13 C14 1.493(4)
C14 C15 1.396(4)
C14 N3 1.338(3)
C15 H8 0.9500
C15 C16 1.367(4)
C16 C17 1.496(4)
C16 N4 1.352(3)
C17 H10A 0.9800
C17 H10B 0.9800
C17 H10C 0.9800
C18 H14A 0.9800
C18 H14B 0.9800
C18 H14C 0.9800
C18 C19 1.484(4)
C19 C20 1.397(4)
C19 N5 1.339(3)
C20 H5 0.9500
C20 C21 1.363(4)
C21 C22 1.500(4)
C21 N6 1.351(3)
C22 H13A 0.9800
C22 H13B 0.9800
C22 H13C 0.9800
N1 N2 1.379(3)
N1 Rh1 2.247(2)
N3 N4 1.378(3)
N3 Rh1 2.298(2)
N5 N6 1.372(3)
N5 Rh1 2.124(2)
P1 Rh1 2.2373(7)
Rh1 H1A 1.52(3)
Rh1 Si1 2.3148(8)
Si1 H1B 1.53(3)

loop_
_geom_torsion_atom_site_label_1
_geom_torsion_atom_site_label_2
_geom_torsion_atom_site_label_3
_geom_torsion_atom_site_label_4
_geom_torsion
C2 C1 Si1 C3 -49.5(3)
C2 C1 Si1 Rh1 -179.0(2)
C4 C3 Si1 C1 174.8(2)
C4 C3 Si1 Rh1 -54.0(2)
C5 P1 Rh1 N1 71.51(14)
C5 P1 Rh1 N3 158.10(13)
C5 P1 Rh1 N5 -127.0(4)
C5 P1 Rh1 Si1 -25.57(12)
C6 P1 Rh1 N1 -169.25(12)
C6 P1 Rh1 N3 -82.66(12)
C6 P1 Rh1 N5 -7.8(4)
C6 P1 Rh1 Si1 93.67(11)
C7 P1 Rh1 N1 -50.62(11)
C7 P1 Rh1 N3 35.97(11)
C7 P1 Rh1 N5 110.9(4)
C7 P1 Rh1 Si1 -147.70(10)
C8 C9 C10 C11 -179.0(3)
C8 C9 N1 N2 178.7(2)
C8 C9 N1 Rh1 -3.9(4)
C9 C10 C11 C12 -177.1(3)
C9 C10 C11 N2 0.0(3)
C9 N1 N2 B1 179.9(2)
C9 N1 N2 C11 1.0(3)
C9 N1 Rh1 N3 -135.9(3)
C9 N1 Rh1 N5 145.1(3)
C9 N1 Rh1 P1 -38.0(3)
C9 N1 Rh1 Si1 53.1(3)
C10 C9 N1 N2 -1.0(3)
C10 C9 N1 Rh1 176.39(19)
C10 C11 N2 B1 -179.5(2)
C10 C11 N2 N1 -0.6(3)
C12 C11 N2 B1 -2.2(4)
C12 C11 N2 N1 176.7(2)
C13 C14 C15 C16 176.2(3)
C13 C14 N3 N4 -175.7(2)
C13 C14 N3 Rh1 -3.3(4)
C14 C15 C16 C17 179.1(3)
C14 C15 C16 N4 0.0(3)
C14 N3 N4 B1 171.5(2)
C14 N3 N4 C16 -2.0(3)
C14 N3 Rh1 N1 147.3(3)
C14 N3 Rh1 N5 -122.2(3)
C14 N3 Rh1 P1 48.0(3)
C15 C14 N3 N4 2.0(3)
C15 C14 N3 Rh1 174.44(18)
C15 C16 N4 B1 -171.6(2)
C15 C16 N4 N3 1.2(3)
C17 C16 N4 B1 9.3(4)
C17 C16 N4 N3 -178.0(2)
C18 C19 C20 C21 -175.4(3)
C18 C19 N5 N6 175.2(2)
C18 C19 N5 Rh1 -4.5(4)
C19 C20 C21 C22 -179.6(3)
C19 C20 C21 N6 -0.5(3)
C19 N5 N6 B1 -162.2(2)
C19 N5 N6 C21 1.5(3)
C19 N5 Rh1 N1 -152.8(3)
C19 N5 Rh1 N3 122.0(3)
C19 N5 Rh1 P1 45.4(5)
C19 N5 Rh1 Si1 -55.8(2)
C20 C19 N5 N6 -1.8(3)
C20 C19 N5 Rh1 178.47(19)
C20 C21 N6 B1 161.1(3)
C20 C21 N6 N5 -0.6(3)
C22 C21 N6 B1 -19.7(5)
C22 C21 N6 N5 178.5(3)
N1 C9 C10 C11 0.6(3)
N1 Rh1 Si1 C1 -170.04(12)
N1 Rh1 Si1 C3 63.76(11)
N2 B1 N4 C16 -123.2(3)
N2 B1 N4 N3 64.7(3)
N2 B1 N6 C21 130.0(3)
N2 B1 N6 N5 -69.8(3)
N2 N1 Rh1 N3 41.30(16)
N2 N1 Rh1 N5 -37.68(16)
N2 N1 Rh1 P1 139.15(15)
N2 N1 Rh1 Si1 -129.73(15)
N3 C14 C15 C16 -1.3(3)
N4 B1 N2 C11 114.1(3)
N4 B1 N2 N1 -64.7(3)
N4 B1 N6 C21 -108.5(3)
N4 B1 N6 N5 51.7(3)
N4 N3 Rh1 N1 -40.66(16)
N4 N3 Rh1 N5 49.81(16)
N4 N3 Rh1 P1 -140.04(15)
N5 C19 C20 C21 1.5(3)
N5 Rh1 Si1 C1 100.16(12)
N5 Rh1 Si1 C3 -26.04(11)
N6 B1 N2 C11 -125.1(3)
N6 B1 N2 N1 56.1(3)
N6 B1 N4 C16 114.3(3)
N6 B1 N4 N3 -57.8(3)
N6 N5 Rh1 N1 27.54(18)
N6 N5 Rh1 N3 -57.66(17)
N6 N5 Rh1 P1 -134.2(3)
N6 N5 Rh1 Si1 124.52(17)
P1 Rh1 Si1 C1 -70.02(11)
P1 Rh1 Si1 C3 163.79(10)
Rh1 N1 N2 B1 1.9(3)
Rh1 N1 N2 C11 -177.07(16)
Rh1 N3 N4 B1 -3.0(3)
Rh1 N3 N4 C16 -176.45(16)
Rh1 N5 N6 B1 17.5(3)
Rh1 N5 N6 C21 -178.71(18)
